data_4122232
loop_
_publ_author_name
'Takacs, James M.'
'Reddy, D. Sahadeva'
'Moteki, Shin A.'
'Wu, Di'
'Palencia, Hector'

_publ_section_title
;
 Asymmetric catalysis using self-assembled chiral bidentate P,P-ligands.
;
_journal_issue 14
_journal_name_full 'Journal of the American Chemical Society'
_journal_page_first 4494
_journal_page_last 4495
_journal_paper_doi 10.1021/ja049873+
_journal_volume 126
_journal_year 2004
_chemical_formula_sum 'C52 H46 N4 O4 Zn'
_chemical_formula_weight 856.30
_chemical_name_systematic
; 
 ? 
;
_space_group_IT_number 2
_symmetry_cell_setting triclinic
_symmetry_space_group_name_Hall '-P 1'
_symmetry_space_group_name_H-M 'P -1'
_atom_sites_solution_hydrogens geom
_atom_sites_solution_primary direct
_atom_sites_solution_secondary difmap
_audit_creation_method SHELXL-97
_cell_angle_alpha 83.32(3)
_cell_angle_beta 89.55(3)
_cell_angle_gamma 66.18(3)
_cell_formula_units_Z 2
_cell_length_a 9.927(2)
_cell_length_b 10.958(2)
_cell_length_c 20.985(4)
_cell_measurement_reflns_used 19051
_cell_measurement_temperature 110(2)
_cell_measurement_theta_max 28.287
_cell_measurement_theta_min 2.346
_cell_volume 2072.2(9)
_computing_cell_refinement 'Bruker AXS SMART/SAINT'
_computing_data_collection 'Bruker AXS SMART'
_computing_data_reduction 'Bruker AXS SAINT'
_computing_molecular_graphics 'Bruker AXS SHELXTL'
_computing_publication_material 'Bruker AXS SHELXTL'
_computing_structure_refinement 'SHELXL-97 (Sheldrick, 1997)'
_computing_structure_solution 'SHELXS-97 (Sheldrick, 1990)'
_diffrn_ambient_temperature 110(2)
_diffrn_measured_fraction_theta_full 0.942
_diffrn_measured_fraction_theta_max 0.942
_diffrn_measurement_device_type 'Bruker AXS SMART Apex CCD'
_diffrn_measurement_method 'omega scans'
_diffrn_radiation_monochromator graphite
_diffrn_radiation_source 'fine-focus sealed tube'
_diffrn_radiation_type MoK\a
_diffrn_radiation_wavelength 0.71073
_diffrn_reflns_av_R_equivalents 0.0200
_diffrn_reflns_av_sigmaI/netI 0.0224
_diffrn_reflns_limit_h_max 12
_diffrn_reflns_limit_h_min -12
_diffrn_reflns_limit_k_max 14
_diffrn_reflns_limit_k_min -14
_diffrn_reflns_limit_l_max 27
_diffrn_reflns_limit_l_min -27
_diffrn_reflns_number 24521
_diffrn_reflns_theta_full 28.30
_diffrn_reflns_theta_max 28.30
_diffrn_reflns_theta_min 1.96
_exptl_absorpt_coefficient_mu 0.646
_exptl_absorpt_correction_T_max 0.8816
_exptl_absorpt_correction_T_min 0.7821
_exptl_absorpt_correction_type multi-scan
_exptl_crystal_colour colorless
_exptl_crystal_density_diffrn 1.372
_exptl_crystal_density_method 'not measured'
_exptl_crystal_description block
_exptl_crystal_F_000 896
_exptl_crystal_size_max 0.40
_exptl_crystal_size_mid 0.20
_exptl_crystal_size_min 0.20
_refine_diff_density_max 0.536
_refine_diff_density_min -0.304
_refine_diff_density_rms 0.059
_refine_ls_extinction_method none
_refine_ls_goodness_of_fit_ref 1.074
_refine_ls_hydrogen_treatment mixed
_refine_ls_matrix_type full
_refine_ls_number_parameters 550
_refine_ls_number_reflns 9715
_refine_ls_number_restraints 0
_refine_ls_restrained_S_all 1.074
_refine_ls_R_factor_all 0.0332
_refine_ls_R_factor_gt 0.0309
_refine_ls_shift/su_max 0.004
_refine_ls_shift/su_mean 0.000
_refine_ls_structure_factor_coef Fsqd
_refine_ls_weighting_details 'calc w=1/[\s^2^(Fo^2^)+(0.0534P)^2^+0.5693P] where P=(Fo^2^+2Fc^2^)/3'
_refine_ls_weighting_scheme calc
_refine_ls_wR_factor_gt 0.0862
_refine_ls_wR_factor_ref 0.0877
_reflns_number_gt 9059
_reflns_number_total 9715
_reflns_threshold_expression >2sigma(I)
_cod_data_source_file ja049873%2Bsi20040107_053355.cif
_cod_data_source_block bzbox2
_cod_original_cell_volume 2072.1(7)
_cod_original_sg_symbol_H-M P-1
_cod_database_code 4122232

loop_
_symmetry_equiv_pos_as_xyz
'x, y, z'
'-x, -y, -z'

loop_
_atom_site_label
_atom_site_type_symbol
_atom_site_fract_x
_atom_site_fract_y
_atom_site_fract_z
_atom_site_U_iso_or_equiv
_atom_site_adp_type
_atom_site_occupancy
_atom_site_symmetry_multiplicity
_atom_site_calc_flag
_atom_site_refinement_flags
Zn1 Zn 0.882921(15) 0.516607(13) 0.739683(6) 0.01620(5) Uani 1 1 d .
N1 N 0.94771(12) 0.57995(11) 0.65854(5) 0.0179(2) Uani 1 1 d .
N4 N 0.94846(12) 0.62692(11) 0.78934(5) 0.0184(2) Uani 1 1 d .
N2 N 0.97460(12) 0.32350(11) 0.77163(5) 0.0175(2) Uani 1 1 d .
N3 N 0.68122(12) 0.52824(11) 0.75203(5) 0.0181(2) Uani 1 1 d .
O4 O 1.05019(11) 0.76968(10) 0.80930(5) 0.02277(19) Uani 1 1 d .
O3 O 0.50671(10) 0.46568(9) 0.79596(5) 0.02229(19) Uani 1 1 d .
O2 O 0.99130(10) 0.13030(9) 0.82837(4) 0.02125(19) Uani 1 1 d .
O1 O 1.05060(11) 0.69236(10) 0.59216(4) 0.02258(19) Uani 1 1 d .
C22 C 0.54154(14) 0.75832(13) 0.78001(6) 0.0201(2) Uani 1 1 d .
C44 C 0.65107(15) 0.32432(14) 0.94920(7) 0.0226(3) Uani 1 1 d .
H44 H 0.5964 0.4066 0.9230 0.027 Uiso 1 1 calc R
C3 C 0.91055(15) 0.56252(13) 0.59337(6) 0.0208(2) Uani 1 1 d .
H3 H 0.9357 0.4654 0.5903 0.025 Uiso 1 1 calc R
C26 C 0.53956(16) 0.83818(15) 0.88306(7) 0.0276(3) Uani 1 1 d .
H26 H 0.5366 0.8246 0.9285 0.033 Uiso 1 1 calc R
C1 C 1.01654(13) 0.66112(12) 0.65397(6) 0.0182(2) Uani 1 1 d .
C39 C 0.71304(14) 0.20511(13) 0.92098(6) 0.0185(2) Uani 1 1 d .
C10 C 0.90315(14) 0.25789(12) 0.80186(6) 0.0174(2) Uani 1 1 d .
C28 C 1.01531(13) 0.70250(12) 0.76518(6) 0.0185(2) Uani 1 1 d .
C19 C 0.65370(14) 0.43095(13) 0.78517(6) 0.0178(2) Uani 1 1 d .
C47 C 0.99482(15) 0.96113(13) 0.65364(7) 0.0224(3) Uani 1 1 d .
C2 C 1.01394(15) 0.60947(14) 0.55272(6) 0.0234(3) Uani 1 1 d .
H2A H 1.1036 0.5318 0.5433 0.028 Uiso 1 1 calc R
H2B H 0.9637 0.6620 0.5117 0.028 Uiso 1 1 calc R
C25 C 0.54444(16) 0.95580(15) 0.85302(8) 0.0302(3) Uani 1 1 d .
H25 H 0.5456 1.0228 0.8777 0.036 Uiso 1 1 calc R
C21 C 0.54257(14) 0.65019(13) 0.74078(6) 0.0201(2) Uani 1 1 d .
H21 H 0.5295 0.6858 0.6941 0.024 Uiso 1 1 calc R
C13 C 1.21141(14) 0.25016(13) 0.71905(6) 0.0196(2) Uani 1 1 d .
C4 C 0.74742(16) 0.64469(16) 0.57786(6) 0.0255(3) Uani 1 1 d .
C30 C 0.93629(14) 0.63352(14) 0.85912(6) 0.0207(3) Uani 1 1 d .
H30 H 0.8317 0.6556 0.8706 0.025 Uiso 1 1 calc R
C27 C 0.53899(15) 0.74026(14) 0.84685(7) 0.0237(3) Uani 1 1 d .
H27 H 0.5368 0.6595 0.8679 0.028 Uiso 1 1 calc R
C20 C 0.42577(14) 0.59454(14) 0.75870(7) 0.0233(3) Uani 1 1 d .
H20A H 0.3490 0.6552 0.7844 0.028 Uiso 1 1 calc R
H20B H 0.3781 0.5839 0.7197 0.028 Uiso 1 1 calc R
C31 C 1.03478(15) 0.50079(14) 0.89663(6) 0.0210(3) Uani 1 1 d .
C37 C 0.75069(14) 0.30119(13) 0.81027(6) 0.0184(2) Uani 1 1 d .
C38 C 0.69498(14) 0.20712(13) 0.84907(6) 0.0197(2) Uani 1 1 d .
H38A H 0.7492 0.1150 0.8377 0.024 Uiso 1 1 calc R
H38B H 0.5893 0.2350 0.8375 0.024 Uiso 1 1 calc R
C12 C 1.13398(14) 0.24069(13) 0.78058(6) 0.0190(2) Uani 1 1 d .
H12 H 1.1756 0.2729 0.8151 0.023 Uiso 1 1 calc R
C45 C 1.05499(14) 0.72262(13) 0.70148(6) 0.0194(2) Uani 1 1 d .
C32 C 1.18790(16) 0.45690(15) 0.90030(7) 0.0262(3) Uani 1 1 d .
H32 H 1.2325 0.5126 0.8802 0.031 Uiso 1 1 calc R
C40 C 0.79294(16) 0.08672(14) 0.96060(7) 0.0241(3) Uani 1 1 d .
H40 H 0.8359 0.0047 0.9425 0.029 Uiso 1 1 calc R
C35 C 1.05946(18) 0.29094(16) 0.95781(7) 0.0301(3) Uani 1 1 d .
H35 H 1.0153 0.2340 0.9769 0.036 Uiso 1 1 calc R
C41 C 0.81117(16) 0.08607(15) 1.02637(7) 0.0275(3) Uani 1 1 d .
H41 H 0.8671 0.0043 1.0526 0.033 Uiso 1 1 calc R
C11 C 1.13764(15) 0.10188(14) 0.80504(7) 0.0240(3) Uani 1 1 d .
H11A H 1.1582 0.0447 0.7699 0.029 Uiso 1 1 calc R
H11B H 1.2138 0.0559 0.8400 0.029 Uiso 1 1 calc R
C36 C 0.97213(16) 0.41646(15) 0.92587(6) 0.0250(3) Uani 1 1 d .
H36 H 0.8681 0.4454 0.9239 0.030 Uiso 1 1 calc R
C46 C 1.11522(14) 0.82787(13) 0.68143(7) 0.0222(3) Uani 1 1 d .
H46A H 1.1642 0.8416 0.7192 0.027 Uiso 1 1 calc R
H46B H 1.1902 0.7949 0.6490 0.027 Uiso 1 1 calc R
C48 C 0.99492(17) 1.01647(15) 0.59059(7) 0.0290(3) Uani 1 1 d .
H48 H 1.0745 0.9725 0.5645 0.035 Uiso 1 1 calc R
C17 C 1.25291(17) 0.21121(16) 0.60815(7) 0.0323(3) Uani 1 1 d .
H17 H 1.2355 0.1744 0.5719 0.039 Uiso 1 1 calc R
C29 C 0.97333(16) 0.75391(15) 0.86668(7) 0.0254(3) Uani 1 1 d .
H29A H 0.8824 0.8357 0.8696 0.030 Uiso 1 1 calc R
H29B H 1.0371 0.7360 0.9057 0.030 Uiso 1 1 calc R
C14 C 1.30423(15) 0.31737(14) 0.71468(7) 0.0258(3) Uani 1 1 d .
H14 H 1.3225 0.3538 0.7509 0.031 Uiso 1 1 calc R
C43 C 0.66817(16) 0.32416(15) 1.01466(7) 0.0264(3) Uani 1 1 d .
H43 H 0.6254 0.4060 1.0330 0.032 Uiso 1 1 calc R
C23 C 0.54558(16) 0.87720(14) 0.75031(7) 0.0283(3) Uani 1 1 d .
H23 H 0.5469 0.8918 0.7048 0.034 Uiso 1 1 calc R
C34 C 1.21108(19) 0.24876(16) 0.96179(7) 0.0324(3) Uani 1 1 d .
H34 H 1.2711 0.1632 0.9840 0.039 Uiso 1 1 calc R
C18 C 1.18462(16) 0.19848(14) 0.66524(7) 0.0252(3) Uani 1 1 d .
H18 H 1.1194 0.1543 0.6675 0.030 Uiso 1 1 calc R
C42 C 0.74770(15) 0.20474(16) 1.05356(7) 0.0262(3) Uani 1 1 d .
H42 H 0.7585 0.2044 1.0985 0.031 Uiso 1 1 calc R
C33 C 1.27540(17) 0.33198(17) 0.93321(8) 0.0322(3) Uani 1 1 d .
H33 H 1.3794 0.3034 0.9362 0.039 Uiso 1 1 calc R
C16 C 1.34617(18) 0.27739(17) 0.60410(8) 0.0366(4) Uani 1 1 d .
H16 H 1.3931 0.2856 0.5652 0.044 Uiso 1 1 calc R
C52 C 0.87871(18) 1.03050(16) 0.69125(7) 0.0322(3) Uani 1 1 d .
H52 H 0.8785 0.9958 0.7349 0.039 Uiso 1 1 calc R
C15 C 1.37077(17) 0.33145(16) 0.65689(8) 0.0347(3) Uani 1 1 d .
H15 H 1.4332 0.3784 0.6539 0.042 Uiso 1 1 calc R
C5 C 0.68837(17) 0.78429(17) 0.57492(7) 0.0336(3) Uani 1 1 d .
H5 H 0.7513 0.8287 0.5808 0.040 Uiso 1 1 calc R
C50 C 0.7629(2) 1.20053(16) 0.60268(8) 0.0384(4) Uani 1 1 d .
H50 H 0.6825 1.2800 0.5850 0.046 Uiso 1 1 calc R
C24 C 0.54768(18) 0.97491(15) 0.78678(8) 0.0335(3) Uani 1 1 d .
H24 H 0.5514 1.0552 0.7660 0.040 Uiso 1 1 calc R
C49 C 0.87923(19) 1.13608(16) 0.56518(8) 0.0351(3) Uani 1 1 d .
H49 H 0.8806 1.1731 0.5221 0.042 Uiso 1 1 calc R
C9 C 0.6534(2) 0.5820(2) 0.56969(8) 0.0409(4) Uani 1 1 d .
H9 H 0.6917 0.4869 0.5717 0.049 Uiso 1 1 calc R
C51 C 0.7641(2) 1.14877(17) 0.66625(9) 0.0419(4) Uani 1 1 d .
H51 H 0.6860 1.1946 0.6926 0.050 Uiso 1 1 calc R
C6 C 0.5377(2) 0.8590(2) 0.56345(8) 0.0514(5) Uani 1 1 d .
H6 H 0.4983 0.9541 0.5615 0.062 Uiso 1 1 calc R
C7 C 0.4458(2) 0.7960(3) 0.55498(9) 0.0635(7) Uani 1 1 d .
H7 H 0.3431 0.8476 0.5467 0.076 Uiso 1 1 calc R
C8 C 0.5018(2) 0.6588(3) 0.55844(9) 0.0613(7) Uani 1 1 d .
H8 H 0.4376 0.6154 0.5532 0.074 Uiso 1 1 calc R

loop_
_atom_site_aniso_label
_atom_site_aniso_U_11
_atom_site_aniso_U_22
_atom_site_aniso_U_33
_atom_site_aniso_U_23
_atom_site_aniso_U_13
_atom_site_aniso_U_12
Zn1 0.01822(8) 0.01728(8) 0.01409(8) 0.00008(5) 0.00022(5) -0.00874(6)
N1 0.0213(5) 0.0188(5) 0.0135(5) -0.0005(4) 0.0000(4) -0.0085(4)
N4 0.0202(5) 0.0214(5) 0.0148(5) -0.0017(4) 0.0010(4) -0.0099(4)
N2 0.0168(5) 0.0186(5) 0.0168(5) -0.0011(4) 0.0015(4) -0.0071(4)
N3 0.0182(5) 0.0180(5) 0.0173(5) 0.0003(4) -0.0004(4) -0.0072(4)
O4 0.0274(5) 0.0254(5) 0.0204(5) -0.0048(4) 0.0009(4) -0.0152(4)
O3 0.0165(4) 0.0235(5) 0.0264(5) 0.0026(4) -0.0010(4) -0.0091(4)
O2 0.0207(4) 0.0192(4) 0.0207(4) 0.0031(3) 0.0019(3) -0.0062(4)
O1 0.0266(5) 0.0264(5) 0.0169(4) -0.0008(4) 0.0049(4) -0.0136(4)
C22 0.0153(6) 0.0195(6) 0.0236(6) -0.0001(5) 0.0006(4) -0.0058(5)
C44 0.0214(6) 0.0216(6) 0.0245(7) -0.0019(5) 0.0024(5) -0.0088(5)
C3 0.0269(7) 0.0214(6) 0.0139(6) -0.0018(5) 0.0011(5) -0.0098(5)
C26 0.0241(7) 0.0332(7) 0.0284(7) -0.0080(6) 0.0049(5) -0.0137(6)
C1 0.0169(6) 0.0178(6) 0.0167(6) 0.0015(4) 0.0022(4) -0.0048(5)
C39 0.0178(6) 0.0214(6) 0.0190(6) -0.0010(5) 0.0032(4) -0.0112(5)
C10 0.0222(6) 0.0168(5) 0.0126(5) -0.0005(4) -0.0002(4) -0.0077(5)
C28 0.0164(5) 0.0174(6) 0.0206(6) -0.0026(5) -0.0015(4) -0.0057(5)
C19 0.0179(6) 0.0222(6) 0.0156(6) -0.0034(5) 0.0008(4) -0.0101(5)
C47 0.0251(6) 0.0212(6) 0.0243(6) -0.0005(5) -0.0025(5) -0.0134(5)
C2 0.0261(7) 0.0266(7) 0.0165(6) -0.0023(5) 0.0038(5) -0.0099(5)
C25 0.0235(7) 0.0260(7) 0.0438(9) -0.0105(6) 0.0040(6) -0.0112(6)
C21 0.0186(6) 0.0211(6) 0.0184(6) 0.0015(5) -0.0011(4) -0.0067(5)
C13 0.0163(6) 0.0189(6) 0.0193(6) 0.0009(5) 0.0007(4) -0.0034(5)
C4 0.0260(7) 0.0393(8) 0.0115(6) 0.0007(5) 0.0002(5) -0.0145(6)
C30 0.0207(6) 0.0285(7) 0.0161(6) -0.0057(5) 0.0027(5) -0.0123(5)
C27 0.0241(6) 0.0242(6) 0.0244(7) -0.0009(5) 0.0034(5) -0.0120(5)
C20 0.0181(6) 0.0233(6) 0.0267(7) 0.0010(5) -0.0038(5) -0.0077(5)
C31 0.0248(6) 0.0292(7) 0.0127(5) -0.0034(5) 0.0004(5) -0.0146(5)
C37 0.0218(6) 0.0197(6) 0.0162(6) -0.0008(4) 0.0018(4) -0.0114(5)
C38 0.0230(6) 0.0198(6) 0.0190(6) -0.0008(5) 0.0020(5) -0.0119(5)
C12 0.0189(6) 0.0205(6) 0.0162(6) 0.0001(4) -0.0004(4) -0.0070(5)
C45 0.0187(6) 0.0187(6) 0.0215(6) 0.0002(5) 0.0007(5) -0.0091(5)
C32 0.0263(7) 0.0334(7) 0.0235(7) -0.0001(5) -0.0011(5) -0.0177(6)
C40 0.0276(7) 0.0212(6) 0.0223(6) -0.0012(5) 0.0036(5) -0.0091(5)
C35 0.0397(8) 0.0369(8) 0.0205(7) 0.0007(6) 0.0020(6) -0.0239(7)
C41 0.0280(7) 0.0304(7) 0.0215(7) 0.0038(5) 0.0011(5) -0.0112(6)
C11 0.0204(6) 0.0219(6) 0.0249(7) 0.0034(5) 0.0036(5) -0.0054(5)
C36 0.0274(7) 0.0363(7) 0.0175(6) -0.0044(5) 0.0033(5) -0.0189(6)
C46 0.0206(6) 0.0225(6) 0.0253(7) 0.0011(5) 0.0002(5) -0.0117(5)
C48 0.0334(8) 0.0297(7) 0.0260(7) 0.0001(6) 0.0021(6) -0.0158(6)
C17 0.0322(8) 0.0359(8) 0.0197(7) -0.0031(6) 0.0029(6) -0.0044(6)
C29 0.0280(7) 0.0290(7) 0.0224(7) -0.0079(5) 0.0035(5) -0.0137(6)
C14 0.0225(6) 0.0252(7) 0.0288(7) -0.0008(5) 0.0023(5) -0.0096(5)
C43 0.0262(7) 0.0305(7) 0.0258(7) -0.0090(5) 0.0065(5) -0.0134(6)
C23 0.0304(7) 0.0231(7) 0.0286(7) 0.0040(5) 0.0001(6) -0.0098(6)
C34 0.0402(8) 0.0336(8) 0.0239(7) 0.0055(6) -0.0090(6) -0.0176(7)
C18 0.0248(7) 0.0270(7) 0.0211(6) -0.0021(5) 0.0015(5) -0.0082(5)
C42 0.0237(6) 0.0393(8) 0.0194(6) -0.0040(6) 0.0034(5) -0.0165(6)
C33 0.0269(7) 0.0386(8) 0.0323(8) 0.0024(6) -0.0087(6) -0.0162(6)
C16 0.0316(8) 0.0395(8) 0.0267(8) 0.0054(6) 0.0118(6) -0.0049(7)
C52 0.0356(8) 0.0302(7) 0.0233(7) 0.0003(6) -0.0002(6) -0.0065(6)
C15 0.0272(7) 0.0340(8) 0.0409(9) 0.0048(7) 0.0089(6) -0.0131(6)
C5 0.0282(7) 0.0396(8) 0.0226(7) 0.0030(6) 0.0009(6) -0.0048(6)
C50 0.0420(9) 0.0263(7) 0.0373(9) 0.0031(6) -0.0102(7) -0.0056(7)
C24 0.0346(8) 0.0215(7) 0.0449(9) 0.0009(6) 0.0015(7) -0.0132(6)
C49 0.0456(9) 0.0325(8) 0.0267(8) 0.0072(6) -0.0062(6) -0.0181(7)
C9 0.0436(9) 0.0704(12) 0.0214(7) -0.0010(7) 0.0003(6) -0.0375(9)
C51 0.0417(9) 0.0329(8) 0.0358(9) -0.0042(7) 0.0008(7) 0.0007(7)
C6 0.0337(9) 0.0667(13) 0.0243(8) 0.0089(8) 0.0028(7) 0.0062(9)
C7 0.0245(8) 0.120(2) 0.0246(9) 0.0101(11) -0.0009(6) -0.0130(11)
C8 0.0434(11) 0.132(2) 0.0256(9) 0.0007(11) -0.0012(7) -0.0563(14)

loop_
_atom_type_symbol
_atom_type_description
_atom_type_scat_dispersion_real
_atom_type_scat_dispersion_imag
_atom_type_scat_source
C C 0.0033 0.0016 'International Tables Vol C Tables 4.2.6.8 and 6.1.1.4'
H H 0.0000 0.0000 'International Tables Vol C Tables 4.2.6.8 and 6.1.1.4'
N N 0.0061 0.0033 'International Tables Vol C Tables 4.2.6.8 and 6.1.1.4'
O O 0.0106 0.0060 'International Tables Vol C Tables 4.2.6.8 and 6.1.1.4'
Zn Zn 0.2839 1.4301 'International Tables Vol C Tables 4.2.6.8 and 6.1.1.4'

loop_
_geom_angle_atom_site_label_1
_geom_angle_atom_site_label_2
_geom_angle_atom_site_label_3
_geom_angle
N1 Zn1 N2 118.63(5)
N1 Zn1 N3 123.62(5)
N2 Zn1 N3 93.29(5)
N1 Zn1 N4 92.64(5)
N2 Zn1 N4 113.14(5)
N3 Zn1 N4 117.27(5)
C1 N1 C3 108.71(11)
C1 N1 Zn1 124.01(9)
C3 N1 Zn1 126.74(8)
C28 N4 C30 109.24(11)
C28 N4 Zn1 124.70(9)
C30 N4 Zn1 126.01(9)
C10 N2 C12 108.91(11)
C10 N2 Zn1 123.65(9)
C12 N2 Zn1 125.72(9)
C19 N3 C21 109.00(11)
C19 N3 Zn1 122.58(9)
C21 N3 Zn1 126.97(8)
C28 O4 C29 106.16(10)
C19 O3 C20 107.18(10)
C10 O2 C11 106.59(10)
C1 O1 C2 106.66(10)
C23 C22 C27 118.33(13)
C23 C22 C21 120.86(12)
C27 C22 C21 120.81(12)
C43 C44 C39 121.02(13)
C43 C44 H44 119.5
C39 C44 H44 119.5
N1 C3 C4 109.44(11)
N1 C3 C2 101.80(11)
C4 C3 C2 115.03(11)
N1 C3 H3 110.1
C4 C3 H3 110.1
C2 C3 H3 110.1
C25 C26 C27 120.08(14)
C25 C26 H26 120.0
C27 C26 H26 120.0
N1 C1 O1 113.73(11)
N1 C1 C45 130.04(12)
O1 C1 C45 116.19(11)
C40 C39 C44 117.97(12)
C40 C39 C38 121.60(12)
C44 C39 C38 120.42(12)
N2 C10 O2 114.21(11)
N2 C10 C37 128.89(12)
O2 C10 C37 116.90(11)
N4 C28 O4 113.94(11)
N4 C28 C45 128.93(12)
O4 C28 C45 117.13(11)
N3 C19 O3 113.66(11)
N3 C19 C37 129.80(12)
O3 C19 C37 116.54(11)
C48 C47 C52 118.18(14)
C48 C47 C46 121.75(13)
C52 C47 C46 120.06(13)
O1 C2 C3 104.37(10)
O1 C2 H2A 110.9
C3 C2 H2A 110.9
O1 C2 H2B 110.9
C3 C2 H2B 110.9
H2A C2 H2B 108.9
C24 C25 C26 119.49(14)
C24 C25 H25 120.3
C26 C25 H25 120.3
N3 C21 C22 111.63(11)
N3 C21 C20 102.16(10)
C22 C21 C20 114.50(11)
N3 C21 H21 109.4
C22 C21 H21 109.4
C20 C21 H21 109.4
C14 C13 C18 119.28(13)
C14 C13 C12 119.94(12)
C18 C13 C12 120.68(12)
C9 C4 C5 118.83(16)
C9 C4 C3 120.65(15)
C5 C4 C3 120.43(13)
N4 C30 C31 110.94(11)
N4 C30 C29 101.75(11)
C31 C30 C29 116.47(11)
N4 C30 H30 109.1
C31 C30 H30 109.1
C29 C30 H30 109.1
C26 C27 C22 121.10(13)
C26 C27 H27 119.4
C22 C27 H27 119.4
O3 C20 C21 104.72(10)
O3 C20 H20A 110.8
C21 C20 H20A 110.8
O3 C20 H20B 110.8
C21 C20 H20B 110.8
H20A C20 H20B 108.9
C36 C31 C32 118.73(13)
C36 C31 C30 119.30(12)
C32 C31 C30 121.90(12)
C19 C37 C10 120.21(12)
C19 C37 C38 120.86(11)
C10 C37 C38 118.89(12)
C37 C38 C39 112.91(11)
C37 C38 H38A 109.0
C39 C38 H38A 109.0
C37 C38 H38B 109.0
C39 C38 H38B 109.0
H38A C38 H38B 107.8
N2 C12 C13 110.72(10)
N2 C12 C11 101.96(10)
C13 C12 C11 116.25(11)
N2 C12 H12 109.2
C13 C12 H12 109.2
C11 C12 H12 109.2
C1 C45 C28 119.53(11)
C1 C45 C46 118.97(12)
C28 C45 C46 120.69(12)
C33 C32 C31 120.32(14)
C33 C32 H32 119.8
C31 C32 H32 119.8
C39 C40 C41 121.25(13)
C39 C40 H40 119.4
C41 C40 H40 119.4
C34 C35 C36 119.90(14)
C34 C35 H35 120.0
C36 C35 H35 120.0
C42 C41 C40 119.98(14)
C42 C41 H41 120.0
C40 C41 H41 120.0
O2 C11 C12 104.26(11)
O2 C11 H11A 110.9
C12 C11 H11A 110.9
O2 C11 H11B 110.9
C12 C11 H11B 110.9
H11A C11 H11B 108.9
C35 C36 C31 121.00(14)
C35 C36 H36 119.5
C31 C36 H36 119.5
C47 C46 C45 111.98(11)
C47 C46 H46A 109.2
C45 C46 H46A 109.2
C47 C46 H46B 109.2
C45 C46 H46B 109.2
H46A C46 H46B 107.9
C47 C48 C49 120.68(15)
C47 C48 H48 119.7
C49 C48 H48 119.7
C16 C17 C18 120.19(15)
C16 C17 H17 119.9
C18 C17 H17 119.9
O4 C29 C30 104.75(10)
O4 C29 H29A 110.8
C30 C29 H29A 110.8
O4 C29 H29B 110.8
C30 C29 H29B 110.8
H29A C29 H29B 108.9
C13 C14 C15 120.02(14)
C13 C14 H14 120.0
C15 C14 H14 120.0
C44 C43 C42 120.20(13)
C44 C43 H43 119.9
C42 C43 H43 119.9
C22 C23 C24 120.51(14)
C22 C23 H23 119.7
C24 C23 H23 119.7
C35 C34 C33 119.86(15)
C35 C34 H34 120.1
C33 C34 H34 120.1
C17 C18 C13 120.36(14)
C17 C18 H18 119.8
C13 C18 H18 119.8
C41 C42 C43 119.57(13)
C41 C42 H42 120.2
C43 C42 H42 120.2
C32 C33 C34 120.18(14)
C32 C33 H33 119.9
C34 C33 H33 119.9
C15 C16 C17 119.76(14)
C15 C16 H16 120.1
C17 C16 H16 120.1
C51 C52 C47 121.24(15)
C51 C52 H52 119.4
C47 C52 H52 119.4
C16 C15 C14 120.37(15)
C16 C15 H15 119.8
C14 C15 H15 119.8
C6 C5 C4 120.31(18)
C6 C5 H5 119.8
C4 C5 H5 119.8
C49 C50 C51 119.75(15)
C49 C50 H50 120.1
C51 C50 H50 120.1
C25 C24 C23 120.48(14)
C25 C24 H24 119.8
C23 C24 H24 119.8
C50 C49 C48 120.07(15)
C50 C49 H49 120.0
C48 C49 H49 120.0
C4 C9 C8 120.1(2)
C4 C9 H9 120.0
C8 C9 H9 120.0
C52 C51 C50 119.99(16)
C52 C51 H51 120.0
C50 C51 H51 120.0
C7 C6 C5 120.3(2)
C7 C6 H6 119.8
C5 C6 H6 119.8
C8 C7 C6 120.08(18)
C8 C7 H7 120.0
C6 C7 H7 120.0
C7 C8 C9 120.3(2)
C7 C8 H8 119.8
C9 C8 H8 119.8

loop_
_geom_bond_atom_site_label_1
_geom_bond_atom_site_label_2
_geom_bond_distance
Zn1 N1 1.9656(12)
Zn1 N2 1.9695(13)
Zn1 N3 1.9713(11)
Zn1 N4 1.9773(12)
N1 C1 1.3180(17)
N1 C3 1.4726(16)
N4 C28 1.3132(17)
N4 C30 1.4761(16)
N2 C10 1.3120(16)
N2 C12 1.4720(17)
N3 C19 1.3246(16)
N3 C21 1.4770(17)
O4 C28 1.3742(16)
O4 C29 1.4511(17)
O3 C19 1.3754(15)
O3 C20 1.4446(17)
O2 C10 1.3667(16)
O2 C11 1.4511(16)
O1 C1 1.3774(15)
O1 C2 1.4454(17)
C22 C23 1.3928(19)
C22 C27 1.3951(19)
C22 C21 1.5163(19)
C44 C43 1.385(2)
C44 C39 1.4003(19)
C44 H44 0.9500
C3 C4 1.517(2)
C3 C2 1.5350(19)
C3 H3 1.0000
C26 C25 1.386(2)
C26 C27 1.387(2)
C26 H26 0.9500
C1 C45 1.4015(18)
C39 C40 1.3897(19)
C39 C38 1.5177(18)
C10 C37 1.4078(18)
C28 C45 1.4085(18)
C19 C37 1.3978(19)
C47 C48 1.390(2)
C47 C52 1.395(2)
C47 C46 1.518(2)
C2 H2A 0.9900
C2 H2B 0.9900
C25 C24 1.383(2)
C25 H25 0.9500
C21 C20 1.5390(19)
C21 H21 1.0000
C13 C14 1.3896(19)
C13 C18 1.3936(19)
C13 C12 1.5122(18)
C4 C9 1.386(2)
C4 C5 1.393(2)
C30 C31 1.512(2)
C30 C29 1.5305(19)
C30 H30 1.0000
C27 H27 0.9500
C20 H20A 0.9900
C20 H20B 0.9900
C31 C36 1.3941(19)
C31 C32 1.3965(19)
C37 C38 1.5131(17)
C38 H38A 0.9900
C38 H38B 0.9900
C12 C11 1.5338(18)
C12 H12 1.0000
C45 C46 1.5182(18)
C32 C33 1.391(2)
C32 H32 0.9500
C40 C41 1.392(2)
C40 H40 0.9500
C35 C34 1.385(2)
C35 C36 1.387(2)
C35 H35 0.9500
C41 C42 1.385(2)
C41 H41 0.9500
C11 H11A 0.9900
C11 H11B 0.9900
C36 H36 0.9500
C46 H46A 0.9900
C46 H46B 0.9900
C48 C49 1.397(2)
C48 H48 0.9500
C17 C16 1.384(3)
C17 C18 1.393(2)
C17 H17 0.9500
C29 H29A 0.9900
C29 H29B 0.9900
C14 C15 1.399(2)
C14 H14 0.9500
C43 C42 1.389(2)
C43 H43 0.9500
C23 C24 1.393(2)
C23 H23 0.9500
C34 C33 1.391(2)
C34 H34 0.9500
C18 H18 0.9500
C42 H42 0.9500
C33 H33 0.9500
C16 C15 1.383(3)
C16 H16 0.9500
C52 C51 1.382(2)
C52 H52 0.9500
C15 H15 0.9500
C5 C6 1.391(2)
C5 H5 0.9500
C50 C49 1.381(3)
C50 C51 1.386(3)
C50 H50 0.9500
C24 H24 0.9500
C49 H49 0.9500
C9 C8 1.402(3)
C9 H9 0.9500
C51 H51 0.9500
C6 C7 1.372(4)
C6 H6 0.9500
C7 C8 1.369(4)
C7 H7 0.9500
C8 H8 0.9500

loop_
_geom_torsion_atom_site_label_1
_geom_torsion_atom_site_label_2
_geom_torsion_atom_site_label_3
_geom_torsion_atom_site_label_4
_geom_torsion
N2 Zn1 N1 C1 -114.73(10)
N3 Zn1 N1 C1 129.09(10)
N4 Zn1 N1 C1 3.53(11)
N2 Zn1 N1 C3 74.70(11)
N3 Zn1 N1 C3 -41.48(12)
N4 Zn1 N1 C3 -167.04(10)
N1 Zn1 N4 C28 -2.59(11)
N2 Zn1 N4 C28 120.19(11)
N3 Zn1 N4 C28 -132.93(10)
N1 Zn1 N4 C30 -179.86(10)
N2 Zn1 N4 C30 -57.09(11)
N3 Zn1 N4 C30 49.80(12)
N1 Zn1 N2 C10 -144.31(10)
N3 Zn1 N2 C10 -12.77(10)
N4 Zn1 N2 C10 108.81(10)
N1 Zn1 N2 C12 52.34(11)
N3 Zn1 N2 C12 -176.12(10)
N4 Zn1 N2 C12 -54.55(11)
N1 Zn1 N3 C19 140.15(10)
N2 Zn1 N3 C19 12.24(10)
N4 Zn1 N3 C19 -105.96(10)
N1 Zn1 N3 C21 -55.10(12)
N2 Zn1 N3 C21 176.99(10)
N4 Zn1 N3 C21 58.80(11)
C1 N1 C3 C4 -104.22(12)
Zn1 N1 C3 C4 67.54(13)
C1 N1 C3 C2 17.93(13)
Zn1 N1 C3 C2 -170.31(8)
C3 N1 C1 O1 -7.69(14)
Zn1 N1 C1 O1 -179.72(8)
C3 N1 C1 C45 169.95(13)
Zn1 N1 C1 C45 -2.09(19)
C2 O1 C1 N1 -7.08(14)
C2 O1 C1 C45 174.94(11)
C43 C44 C39 C40 -0.36(19)
C43 C44 C39 C38 -179.23(12)
C12 N2 C10 O2 -4.88(14)
Zn1 N2 C10 O2 -170.65(8)
C12 N2 C10 C37 175.14(12)
Zn1 N2 C10 C37 9.37(19)
C11 O2 C10 N2 -8.76(14)
C11 O2 C10 C37 171.22(11)
C30 N4 C28 O4 -2.28(15)
Zn1 N4 C28 O4 -179.94(8)
C30 N4 C28 C45 177.58(12)
Zn1 N4 C28 C45 -0.09(19)
C29 O4 C28 N4 -11.16(14)
C29 O4 C28 C45 168.97(11)
C21 N3 C19 O3 4.13(14)
Zn1 N3 C19 O3 171.29(8)
C21 N3 C19 C37 -175.67(13)
Zn1 N3 C19 C37 -8.51(19)
C20 O3 C19 N3 8.14(14)
C20 O3 C19 C37 -172.04(11)
C1 O1 C2 C3 17.85(13)
N1 C3 C2 O1 -21.31(13)
C4 C3 C2 O1 96.91(13)
C27 C26 C25 C24 0.5(2)
C19 N3 C21 C22 109.23(12)
Zn1 N3 C21 C22 -57.22(14)
C19 N3 C21 C20 -13.58(13)
Zn1 N3 C21 C20 179.98(8)
C23 C22 C21 N3 112.00(14)
C27 C22 C21 N3 -66.93(16)
C23 C22 C21 C20 -132.55(13)
C27 C22 C21 C20 48.52(17)
N1 C3 C4 C9 -113.56(14)
C2 C3 C4 C9 132.60(14)
N1 C3 C4 C5 63.05(16)
C2 C3 C4 C5 -50.79(17)
C28 N4 C30 C31 -110.79(12)
Zn1 N4 C30 C31 66.83(13)
C28 N4 C30 C29 13.75(14)
Zn1 N4 C30 C29 -168.62(9)
C25 C26 C27 C22 -0.8(2)
C23 C22 C27 C26 0.4(2)
C21 C22 C27 C26 179.34(12)
C19 O3 C20 C21 -16.10(13)
N3 C21 C20 O3 17.68(13)
C22 C21 C20 O3 -103.16(12)
N4 C30 C31 C36 -104.29(14)
C29 C30 C31 C36 139.98(13)
N4 C30 C31 C32 72.51(16)
C29 C30 C31 C32 -43.22(17)
N3 C19 C37 C10 0.3(2)
O3 C19 C37 C10 -179.47(11)
N3 C19 C37 C38 177.83(12)
O3 C19 C37 C38 -1.97(17)
N2 C10 C37 C19 -0.7(2)
O2 C10 C37 C19 179.27(11)
N2 C10 C37 C38 -178.29(12)
O2 C10 C37 C38 1.72(17)
C19 C37 C38 C39 -97.70(14)
C10 C37 C38 C39 79.83(15)
C40 C39 C38 C37 -122.44(13)
C44 C39 C38 C37 56.40(16)
C10 N2 C12 C13 139.65(11)
Zn1 N2 C12 C13 -54.95(14)
C10 N2 C12 C11 15.35(13)
Zn1 N2 C12 C11 -179.25(8)
C14 C13 C12 N2 110.11(13)
C18 C13 C12 N2 -66.37(15)
C14 C13 C12 C11 -134.20(13)
C18 C13 C12 C11 49.32(17)
N1 C1 C45 C28 -1.6(2)
O1 C1 C45 C28 175.94(11)
N1 C1 C45 C46 -171.38(12)
O1 C1 C45 C46 6.20(17)
N4 C28 C45 C1 2.8(2)
O4 C28 C45 C1 -177.30(11)
N4 C28 C45 C46 172.41(12)
O4 C28 C45 C46 -7.74(17)
C36 C31 C32 C33 -0.7(2)
C30 C31 C32 C33 -177.56(13)
C44 C39 C40 C41 0.0(2)
C38 C39 C40 C41 178.86(12)
C39 C40 C41 C42 0.7(2)
C10 O2 C11 C12 17.72(13)
N2 C12 C11 O2 -19.66(13)
C13 C12 C11 O2 -140.17(11)
C34 C35 C36 C31 1.0(2)
C32 C31 C36 C35 -0.3(2)
C30 C31 C36 C35 176.57(12)
C48 C47 C46 C45 -117.75(14)
C52 C47 C46 C45 61.21(17)
C1 C45 C46 C47 75.69(16)
C28 C45 C46 C47 -93.93(15)
C52 C47 C48 C49 -2.0(2)
C46 C47 C48 C49 176.95(13)
C28 O4 C29 C30 19.01(13)
N4 C30 C29 O4 -19.56(13)
C31 C30 C29 O4 101.20(13)
C18 C13 C14 C15 -0.6(2)
C12 C13 C14 C15 -177.14(12)
C39 C44 C43 C42 0.0(2)
C27 C22 C23 C24 0.3(2)
C21 C22 C23 C24 -178.67(13)
C36 C35 C34 C33 -0.6(2)
C16 C17 C18 C13 -1.1(2)
C14 C13 C18 C17 1.5(2)
C12 C13 C18 C17 178.04(12)
C40 C41 C42 C43 -1.1(2)
C44 C43 C42 C41 0.7(2)
C31 C32 C33 C34 1.1(2)
C35 C34 C33 C32 -0.5(2)
C18 C17 C16 C15 -0.3(2)
C48 C47 C52 C51 2.1(2)
C46 C47 C52 C51 -176.91(15)
C17 C16 C15 C14 1.2(2)
C13 C14 C15 C16 -0.8(2)
C9 C4 C5 C6 -0.5(2)
C3 C4 C5 C6 -177.19(13)
C26 C25 C24 C23 0.2(2)
C22 C23 C24 C25 -0.6(2)
C51 C50 C49 C48 2.4(3)
C47 C48 C49 C50 -0.2(2)
C5 C4 C9 C8 0.3(2)
C3 C4 C9 C8 176.92(14)
C47 C52 C51 C50 0.1(3)
C49 C50 C51 C52 -2.3(3)
C4 C5 C6 C7 0.1(2)
C5 C6 C7 C8 0.7(3)
C6 C7 C8 C9 -1.0(3)
C4 C9 C8 C7 0.5(3)
